data_4037554
loop_
_publ_author_name
'Wang, Chao'
'Yan, Qingsong'
'Wang, Yifei'
'Huang, Shanshan'
'Ning, Jing'
'Feng, Lei'
'Sun, Chengpeng'
'Zhang, Baojing'
'Li, Dawei'
'Ma, Xiaochi'

_publ_section_title
;
 Ebracpenes A and B, Unusual Ring C- seco and Ring D-aromatic
 Nor-Triterpenoids, from Euphorbia ebracteolata and Lipase Inhibitory
 Evaluation.
;
_journal_issue 3
_journal_name_full 'The Journal of organic chemistry'
_journal_page_first 1624
_journal_page_last 1629
_journal_paper_doi 10.1021/acs.joc.8b02800
_journal_volume 84
_journal_year 2019
_chemical_absolute_configuration ad
_chemical_formula_moiety 'C29 H44 O2'
_chemical_formula_sum 'C29 H44 O2'
_chemical_formula_weight 424.64
_space_group_crystal_system orthorhombic
_space_group_IT_number 19
_space_group_name_Hall 'P 2ac 2ab'
_space_group_name_H-M_alt 'P 21 21 21'
_atom_sites_solution_hydrogens geom
_atom_sites_solution_primary dual
_audit_creation_date 2018-09-20
_audit_creation_method
;
Olex2 1.2
(compiled 2018.05.29 svn.r3508 for OlexSys, GUI svn.r5506)
;
_cell_angle_alpha 90
_cell_angle_beta 90
_cell_angle_gamma 90
_cell_formula_units_Z 4
_cell_length_a 8.79462(16)
_cell_length_b 14.7893(2)
_cell_length_c 19.5287(3)
_cell_measurement_reflns_used 11769
_cell_measurement_temperature 100.00(10)
_cell_measurement_theta_max 73.4600
_cell_measurement_theta_min 2.9370
_cell_volume 2540.03(7)
_computing_cell_refinement 'CrysAlisPro 1.171.38.43f (Rigaku OD, 2015)'
_computing_data_collection 'CrysAlisPro 1.171.38.43f (Rigaku OD, 2015)'
_computing_data_reduction 'CrysAlisPro 1.171.38.43f (Rigaku OD, 2015)'
_computing_molecular_graphics 'Olex2 (Dolomanov et al., 2009)'
_computing_publication_material 'Olex2 (Dolomanov et al., 2009)'
_computing_structure_refinement 'ShelXL (Sheldrick, 2015)'
_computing_structure_solution 'ShelXT (Sheldrick, 2015)'
_diffrn_ambient_environment N~2~
_diffrn_ambient_temperature 100.00(10)
_diffrn_detector 'CCD plate'
_diffrn_detector_area_resol_mean 5.2684
_diffrn_detector_type AtlasS2
_diffrn_measured_fraction_theta_full 1.000
_diffrn_measured_fraction_theta_max 0.990
_diffrn_measurement_details
;
List of Runs (angles in degrees, time in seconds):

  # Type    Start    End  Width  t~exp~   \w     \q     \k     \f   Frames
--------------------------------------------------------------------------
  1  \w    -96.00  -2.00   1.00    1.00    --  -40.98 125.00 150.00   94
  2  \w    -66.00  33.00   1.00    1.00    --  -40.98  38.00 -60.00   99
  3  \w    -66.00  33.00   1.00    1.00    --  -40.98  38.00-150.00   99
  4  \w     35.00 136.00   1.00    1.28    --  106.95 -61.00 -30.00  101
  5  \w     31.00 135.00   1.00    1.28    --  106.95 -30.00 -30.00  104
  6  \w     25.00 109.00   1.00    1.28    --  106.95 -95.00 -60.00   84
  7  \w     94.00 178.00   1.00    1.28    --  106.95 125.00-120.00   84
  8  \w     79.00 178.00   1.00    1.28    --  106.95  30.00 150.00   99
  9  \w     94.00 178.00   1.00    1.28    --  106.95 125.00 -90.00   84
 10  \w   -113.00 -13.00   1.00    1.00    --  -40.98 -57.00-150.00  100
 11  \w   -113.00 -13.00   1.00    1.00    --  -40.98 -57.00  90.00  100
 12  \w     78.00 147.00   1.00    1.28    --  106.95  61.00   0.00   69
;
_diffrn_measurement_device 'four-circle diffractometer'
_diffrn_measurement_device_type 'SuperNova, Dual, Cu at zero, AtlasS2'
_diffrn_measurement_method '\w scans'
_diffrn_orient_matrix_type 'CrysAlisPro convention (1999,Acta A55,543-557)'
_diffrn_orient_matrix_UB_11 -0.0317400000
_diffrn_orient_matrix_UB_12 0.1017187000
_diffrn_orient_matrix_UB_13 -0.0093135000
_diffrn_orient_matrix_UB_21 0.0297169000
_diffrn_orient_matrix_UB_22 -0.0091352000
_diffrn_orient_matrix_UB_23 -0.0774322000
_diffrn_orient_matrix_UB_31 -0.1696688000
_diffrn_orient_matrix_UB_32 -0.0205680000
_diffrn_orient_matrix_UB_33 -0.0118636000
_diffrn_radiation_monochromator mirror
_diffrn_radiation_probe x-ray
_diffrn_radiation_type CuK\a
_diffrn_radiation_wavelength 1.54184
_diffrn_reflns_av_R_equivalents 0.0334
_diffrn_reflns_av_unetI/netI 0.0301
_diffrn_reflns_Laue_measured_fraction_full 1.000
_diffrn_reflns_Laue_measured_fraction_max 0.990
_diffrn_reflns_limit_h_max 9
_diffrn_reflns_limit_h_min -10
_diffrn_reflns_limit_k_max 18
_diffrn_reflns_limit_k_min -17
_diffrn_reflns_limit_l_max 23
_diffrn_reflns_limit_l_min -24
_diffrn_reflns_number 16445
_diffrn_reflns_point_group_measured_fraction_full 1.000
_diffrn_reflns_point_group_measured_fraction_max 0.978
_diffrn_reflns_theta_full 67.684
_diffrn_reflns_theta_max 73.601
_diffrn_reflns_theta_min 3.749
_diffrn_source 'micro-focus sealed X-ray tube'
_diffrn_source_type 'SuperNova (Cu) X-ray Source'
_exptl_absorpt_coefficient_mu 0.511
_exptl_absorpt_correction_T_max 1.00000
_exptl_absorpt_correction_T_min 0.72274
_exptl_absorpt_correction_type multi-scan
_exptl_absorpt_process_details
;
CrysAlisPro 1.171.38.43f (Rigaku Oxford Diffraction, 2015)
Empirical absorption correction using spherical harmonics,
 implemented in SCALE3 ABSPACK scaling algorithm.
;
_exptl_crystal_colour colourless
_exptl_crystal_colour_primary colourless
_exptl_crystal_density_diffrn 1.110
_exptl_crystal_description block
_exptl_crystal_F_000 936
_exptl_crystal_size_max 0.14
_exptl_crystal_size_mid 0.12
_exptl_crystal_size_min 0.11
_refine_diff_density_max 0.281
_refine_diff_density_min -0.221
_refine_diff_density_rms 0.046
_refine_ls_abs_structure_details
;
 Flack x determined using 1946 quotients [(I+)-(I-)]/[(I+)+(I-)]
 (Parsons, Flack and Wagner, Acta Cryst. B69 (2013) 249-259).
;
_refine_ls_abs_structure_Flack -0.01(13)
_refine_ls_extinction_method none
_refine_ls_goodness_of_fit_ref 1.071
_refine_ls_hydrogen_treatment constr
_refine_ls_matrix_type full
_refine_ls_number_parameters 289
_refine_ls_number_reflns 5024
_refine_ls_number_restraints 0
_refine_ls_restrained_S_all 1.071
_refine_ls_R_factor_all 0.0484
_refine_ls_R_factor_gt 0.0456
_refine_ls_shift/su_max 0.000
_refine_ls_shift/su_mean 0.000
_refine_ls_structure_factor_coef Fsqd
_refine_ls_weighting_details 'w=1/[\s^2^(Fo^2^)+(0.0694P)^2^+0.5601P] where P=(Fo^2^+2Fc^2^)/3'
_refine_ls_weighting_scheme calc
_refine_ls_wR_factor_gt 0.1197
_refine_ls_wR_factor_ref 0.1217
_reflns_Friedel_coverage 0.742
_reflns_Friedel_fraction_full 0.999
_reflns_Friedel_fraction_max 0.963
_reflns_number_gt 4833
_reflns_number_total 5024
_reflns_threshold_expression 'I > 2\s(I)'
_cod_data_source_file jo8b02800_si_003.cif
_cod_data_source_block 11q_2
_cod_database_code 4037554
_shelx_shelxl_version_number 2018/3
_shelx_space_group_comment
;
The symmetry employed for this shelxl refinement is uniquely defined
by the following loop, which should always be used as a source of
symmetry information in preference to the above space-group names.
They are only intended as comments.
;
_shelx_estimated_absorpt_t_max 0.946
_shelx_estimated_absorpt_t_min 0.932
_reflns_odcompleteness_completeness 100.00
_reflns_odcompleteness_iscentric 1
_reflns_odcompleteness_theta 66.97
_olex2_refinement_description
;
1. Fixed Uiso
 At 1.2 times of:
  All C(H) groups, All C(H,H) groups
 At 1.5 times of:
  All C(H,H,H) groups, All O(H) groups
2.a Ternary CH refined with riding coordinates:
 C2(H2A), C3(H3), C9(H9), C5(H5)
2.b Secondary CH2 refined with riding coordinates:
 C12(H12A,H12B), C1(H1A,H1B), C11(H11A,H11B), C19(H19A,H19B), C6(H6A,H6B),
 C22(H22A,H22B), C21(H21A,H21B)
2.c Aromatic/amide H refined with riding coordinates:
 C16(H16), C15(H15), C7(H7)
2.d Idealised Me refined as rotating group:
 C25(H25A,H25B,H25C), C24(H24A,H24B,H24C), C23(H23A,H23B,H23C), C27(H27A,H27B,
 H27C), C29(H29A,H29B,H29C), C26(H26A,H26B,H26C), C28(H28A,H28B,H28C)
2.e Idealised tetrahedral OH refined as rotating group:
 O1(H1), O2(H2)
;
_olex2_date_sample_data_collection 2018-09-18
_olex2_submission_special_instructions 'No special instructions were received'
_oxdiff_exptl_absorpt_empirical_details
;
Empirical correction (ABSPACK) includes:
- Absorption correction using spherical harmonics
- Frame scaling
- Detector area scaling
;
_oxdiff_exptl_absorpt_empirical_full_max 1.501
_oxdiff_exptl_absorpt_empirical_full_min 0.523

loop_
_space_group_symop_operation_xyz
'x, y, z'
'-x+1/2, -y, z+1/2'
'-x, y+1/2, -z+1/2'
'x+1/2, -y+1/2, -z'

loop_
_atom_site_label
_atom_site_type_symbol
_atom_site_fract_x
_atom_site_fract_y
_atom_site_fract_z
_atom_site_U_iso_or_equiv
_atom_site_adp_type
_atom_site_occupancy
_atom_site_site_symmetry_order
_atom_site_calc_flag
_atom_site_refinement_flags_posn
O1 O 0.6726(2) 0.32972(12) 0.45865(8) 0.0284(4) Uani 1 1 d .
H1 H 0.603978 0.292959 0.452980 0.043 Uiso 1 1 calc GR
O2 O 0.9386(2) 0.28978(12) 0.51754(9) 0.0296(4) Uani 1 1 d .
H2 H 0.901685 0.273043 0.481123 0.044 Uiso 1 1 calc GR
C17 C 0.0072(3) 0.60658(15) 0.45813(12) 0.0265(5) Uani 1 1 d .
C4 C 0.8911(3) 0.38288(15) 0.61865(11) 0.0220(5) Uani 1 1 d .
C2 C 0.6874(3) 0.34948(15) 0.53028(11) 0.0209(5) Uani 1 1 d .
H2A H 0.652793 0.297555 0.557273 0.025 Uiso 1 1 calc R
C10 C 0.6169(3) 0.46030(14) 0.62544(11) 0.0196(4) Uani 1 1 d .
C18 C 0.1549(3) 0.60955(15) 0.48564(12) 0.0250(5) Uani 1 1 d .
C13 C 0.1797(3) 0.64918(15) 0.55027(12) 0.0239(5) Uani 1 1 d .
C12 C 0.3387(3) 0.65259(16) 0.57972(12) 0.0254(5) Uani 1 1 d .
H12A H 0.346459 0.704336 0.610037 0.031 Uiso 1 1 calc R
H12B H 0.410614 0.661306 0.542658 0.031 Uiso 1 1 calc R
C1 C 0.5965(3) 0.43271(14) 0.54984(11) 0.0202(4) Uani 1 1 d .
H1A H 0.489645 0.421148 0.541277 0.024 Uiso 1 1 calc R
H1B H 0.627382 0.482708 0.520851 0.024 Uiso 1 1 calc R
C3 C 0.8543(3) 0.36557(15) 0.54312(11) 0.0216(5) Uani 1 1 d .
H3 H 0.884882 0.419135 0.516982 0.026 Uiso 1 1 calc R
C14 C 0.0567(3) 0.68438(15) 0.58744(12) 0.0263(5) Uani 1 1 d .
C11 C 0.3826(3) 0.56668(15) 0.61968(11) 0.0225(5) Uani 1 1 d .
H11A H 0.350392 0.514129 0.593741 0.027 Uiso 1 1 calc R
H11B H 0.328224 0.566186 0.662882 0.027 Uiso 1 1 calc R
C9 C 0.5556(3) 0.55889(15) 0.63428(11) 0.0224(5) Uani 1 1 d .
H9 H 0.606174 0.595129 0.598992 0.027 Uiso 1 1 calc R
C16 C -0.1126(3) 0.64230(16) 0.49571(13) 0.0274(5) Uani 1 1 d .
H16 H -0.210516 0.640427 0.477805 0.033 Uiso 1 1 calc R
C8 C 0.6030(3) 0.59980(17) 0.70274(12) 0.0286(5) Uani 1 1 d .
C25 C 0.5280(3) 0.39496(16) 0.67158(12) 0.0252(5) Uani 1 1 d .
H25A H 0.420925 0.402958 0.664140 0.038 Uiso 1 1 calc GR
H25B H 0.551539 0.407219 0.718672 0.038 Uiso 1 1 calc GR
H25C H 0.555873 0.333846 0.660769 0.038 Uiso 1 1 calc GR
C15 C -0.0884(3) 0.68057(16) 0.55929(13) 0.0271(5) Uani 1 1 d .
H15 H -0.170250 0.704106 0.583602 0.033 Uiso 1 1 calc R
C20 C 0.2456(3) 0.50637(18) 0.38780(12) 0.0309(5) Uani 1 1 d .
C5 C 0.7902(3) 0.46392(15) 0.64221(11) 0.0214(5) Uani 1 1 d .
H5 H 0.828623 0.516021 0.616492 0.026 Uiso 1 1 calc R
C24 C 0.8741(3) 0.29637(16) 0.66171(12) 0.0283(5) Uani 1 1 d .
H24A H 0.771407 0.274816 0.658633 0.042 Uiso 1 1 calc GR
H24B H 0.898145 0.309410 0.708634 0.042 Uiso 1 1 calc GR
H24C H 0.942290 0.250886 0.644724 0.042 Uiso 1 1 calc GR
C19 C 0.2885(3) 0.57195(17) 0.44505(12) 0.0291(5) Uani 1 1 d .
H19A H 0.356524 0.541196 0.476460 0.035 Uiso 1 1 calc R
H19B H 0.344104 0.622147 0.425171 0.035 Uiso 1 1 calc R
C6 C 0.8145(3) 0.48858(18) 0.71734(13) 0.0313(6) Uani 1 1 d .
H6A H 0.790613 0.436640 0.745707 0.038 Uiso 1 1 calc R
H6B H 0.920630 0.503661 0.724557 0.038 Uiso 1 1 calc R
C23 C 1.0594(3) 0.41207(18) 0.62240(13) 0.0302(5) Uani 1 1 d .
H23A H 1.121960 0.366653 0.601395 0.045 Uiso 1 1 calc GR
H23B H 1.088679 0.419293 0.669442 0.045 Uiso 1 1 calc GR
H23C H 1.072365 0.468405 0.598683 0.045 Uiso 1 1 calc GR
C7 C 0.7176(3) 0.56686(18) 0.73880(13) 0.0334(6) Uani 1 1 d .
H7 H 0.739581 0.594304 0.780488 0.040 Uiso 1 1 calc R
C22 C -0.0255(3) 0.56403(19) 0.38897(13) 0.0356(6) Uani 1 1 d .
H22A H -0.094065 0.603049 0.363669 0.043 Uiso 1 1 calc R
H22B H -0.076539 0.506641 0.396010 0.043 Uiso 1 1 calc R
C27 C 0.0772(3) 0.72629(19) 0.65765(14) 0.0365(6) Uani 1 1 d .
H27A H 0.130335 0.684703 0.686846 0.055 Uiso 1 1 calc GR
H27B H -0.020598 0.739581 0.677012 0.055 Uiso 1 1 calc GR
H27C H 0.134910 0.781125 0.653563 0.055 Uiso 1 1 calc GR
C29 C 0.1959(3) 0.41587(17) 0.41924(13) 0.0335(6) Uani 1 1 d .
H29A H 0.281807 0.387144 0.440349 0.050 Uiso 1 1 calc GR
H29B H 0.156029 0.377399 0.383947 0.050 Uiso 1 1 calc GR
H29C H 0.118733 0.426512 0.453075 0.050 Uiso 1 1 calc GR
C21 C 0.1181(4) 0.5482(2) 0.34606(13) 0.0396(7) Uani 1 1 d .
H21A H 0.093684 0.508523 0.308042 0.048 Uiso 1 1 calc R
H21B H 0.152359 0.605379 0.327311 0.048 Uiso 1 1 calc R
C26 C 0.5213(4) 0.6834(2) 0.72733(16) 0.0439(7) Uani 1 1 d .
H26A H 0.533199 0.730864 0.694269 0.066 Uiso 1 1 calc GR
H26B H 0.563431 0.702259 0.770357 0.066 Uiso 1 1 calc GR
H26C H 0.415138 0.670148 0.733038 0.066 Uiso 1 1 calc GR
C28 C 0.3837(4) 0.4891(2) 0.34270(15) 0.0449(7) Uani 1 1 d .
H28A H 0.413115 0.544363 0.320527 0.067 Uiso 1 1 calc GR
H28B H 0.358924 0.444587 0.308736 0.067 Uiso 1 1 calc GR
H28C H 0.466287 0.467566 0.370409 0.067 Uiso 1 1 calc GR

loop_
_atom_site_aniso_label
_atom_site_aniso_U_11
_atom_site_aniso_U_22
_atom_site_aniso_U_33
_atom_site_aniso_U_23
_atom_site_aniso_U_13
_atom_site_aniso_U_12
O1 0.0295(10) 0.0338(9) 0.0217(8) -0.0075(7) -0.0009(7) -0.0039(7)
O2 0.0255(9) 0.0319(9) 0.0314(9) -0.0083(7) 0.0013(7) 0.0063(7)
C17 0.0291(13) 0.0216(11) 0.0289(12) 0.0058(9) -0.0012(9) 0.0036(9)
C4 0.0196(11) 0.0218(10) 0.0245(10) -0.0002(8) -0.0019(9) 0.0001(8)
C2 0.0221(11) 0.0215(10) 0.0191(10) -0.0025(8) 0.0018(8) -0.0012(9)
C10 0.0174(11) 0.0193(10) 0.0221(10) 0.0000(8) 0.0009(8) -0.0013(8)
C18 0.0314(13) 0.0190(10) 0.0246(11) 0.0050(8) 0.0015(9) 0.0023(9)
C13 0.0280(12) 0.0165(10) 0.0270(11) 0.0046(8) 0.0021(9) 0.0010(9)
C12 0.0267(12) 0.0225(11) 0.0270(11) -0.0011(9) 0.0017(9) -0.0005(9)
C1 0.0161(11) 0.0209(10) 0.0235(10) -0.0008(8) -0.0012(8) -0.0011(8)
C3 0.0213(12) 0.0214(10) 0.0223(10) -0.0002(8) 0.0021(9) 0.0006(9)
C14 0.0322(13) 0.0187(10) 0.0279(11) 0.0016(9) 0.0030(10) 0.0036(9)
C11 0.0225(11) 0.0206(10) 0.0244(10) -0.0006(8) 0.0019(9) -0.0003(9)
C9 0.0219(12) 0.0199(10) 0.0254(10) -0.0013(8) 0.0002(9) -0.0019(9)
C16 0.0243(12) 0.0230(11) 0.0347(12) 0.0076(9) -0.0035(10) 0.0012(9)
C8 0.0316(14) 0.0249(11) 0.0294(12) -0.0070(9) 0.0012(10) -0.0017(10)
C25 0.0248(12) 0.0243(11) 0.0265(11) 0.0004(9) 0.0058(9) -0.0020(9)
C15 0.0273(13) 0.0196(10) 0.0345(12) 0.0044(9) 0.0075(10) 0.0038(9)
C20 0.0380(14) 0.0317(12) 0.0230(11) -0.0001(9) 0.0061(10) 0.0024(11)
C5 0.0207(12) 0.0208(10) 0.0226(10) -0.0007(8) -0.0017(8) -0.0024(8)
C24 0.0311(14) 0.0250(11) 0.0287(11) 0.0020(9) -0.0031(10) 0.0019(10)
C19 0.0294(13) 0.0310(12) 0.0268(11) 0.0024(9) 0.0027(10) 0.0039(10)
C6 0.0322(14) 0.0350(13) 0.0269(12) -0.0076(10) -0.0080(10) 0.0038(11)
C23 0.0225(12) 0.0312(12) 0.0367(13) -0.0025(10) -0.0048(10) -0.0008(10)
C7 0.0381(15) 0.0351(13) 0.0269(12) -0.0123(10) -0.0042(10) 0.0006(12)
C22 0.0383(15) 0.0378(14) 0.0306(12) -0.0007(11) -0.0096(11) 0.0077(12)
C27 0.0389(16) 0.0360(14) 0.0347(13) -0.0085(11) 0.0033(11) 0.0068(12)
C29 0.0403(15) 0.0290(12) 0.0313(12) -0.0016(10) 0.0027(11) 0.0037(11)
C21 0.0540(19) 0.0395(14) 0.0254(12) 0.0030(11) -0.0024(12) 0.0048(13)
C26 0.0494(18) 0.0373(15) 0.0451(15) -0.0201(12) -0.0100(14) 0.0098(14)
C28 0.053(2) 0.0497(17) 0.0320(13) -0.0050(12) 0.0122(13) 0.0026(15)

loop_
_atom_type_symbol
_atom_type_description
_atom_type_scat_dispersion_real
_atom_type_scat_dispersion_imag
_atom_type_scat_source
C C 0.0181 0.0091 'International Tables Vol C Tables 4.2.6.8 and 6.1.1.4'
H H 0.0000 0.0000 'International Tables Vol C Tables 4.2.6.8 and 6.1.1.4'
O O 0.0492 0.0322 'International Tables Vol C Tables 4.2.6.8 and 6.1.1.4'

loop_
_geom_angle_atom_site_label_1
_geom_angle_atom_site_label_2
_geom_angle_atom_site_label_3
_geom_angle
C2 O1 H1 109.5
C3 O2 H2 109.5
C18 C17 C22 121.9(2)
C16 C17 C18 119.2(2)
C16 C17 C22 119.0(2)
C3 C4 C5 106.97(18)
C3 C4 C24 111.52(18)
C3 C4 C23 107.17(19)
C24 C4 C5 114.98(19)
C24 C4 C23 107.4(2)
C23 C4 C5 108.47(18)
O1 C2 H2A 109.7
O1 C2 C1 111.29(18)
O1 C2 C3 106.41(18)
C1 C2 H2A 109.7
C3 C2 H2A 109.7
C3 C2 C1 110.06(18)
C1 C10 C9 108.19(18)
C1 C10 C5 108.90(18)
C25 C10 C1 109.63(18)
C25 C10 C9 110.24(18)
C25 C10 C5 113.34(19)
C5 C10 C9 106.38(17)
C17 C18 C13 119.9(2)
C17 C18 C19 120.2(2)
C13 C18 C19 120.0(2)
C18 C13 C12 119.8(2)
C14 C13 C18 119.9(2)
C14 C13 C12 120.2(2)
C13 C12 H12A 108.9
C13 C12 H12B 108.9
C13 C12 C11 113.40(19)
H12A C12 H12B 107.7
C11 C12 H12A 108.9
C11 C12 H12B 108.9
C2 C1 C10 113.24(18)
C2 C1 H1A 108.9
C2 C1 H1B 108.9
C10 C1 H1A 108.9
C10 C1 H1B 108.9
H1A C1 H1B 107.7
O2 C3 C4 110.90(18)
O2 C3 C2 108.79(18)
O2 C3 H3 108.0
C4 C3 H3 108.0
C2 C3 C4 113.11(18)
C2 C3 H3 108.0
C13 C14 C27 121.9(2)
C15 C14 C13 119.2(2)
C15 C14 C27 118.9(2)
C12 C11 H11A 108.8
C12 C11 H11B 108.8
C12 C11 C9 113.60(19)
H11A C11 H11B 107.7
C9 C11 H11A 108.8
C9 C11 H11B 108.8
C10 C9 H9 106.0
C11 C9 C10 112.77(18)
C11 C9 H9 106.0
C8 C9 C10 111.85(19)
C8 C9 C11 113.5(2)
C8 C9 H9 106.0
C17 C16 H16 119.5
C15 C16 C17 120.9(2)
C15 C16 H16 119.5
C7 C8 C9 121.9(2)
C7 C8 C26 119.7(2)
C26 C8 C9 118.3(2)
C10 C25 H25A 109.5
C10 C25 H25B 109.5
C10 C25 H25C 109.5
H25A C25 H25B 109.5
H25A C25 H25C 109.5
H25B C25 H25C 109.5
C14 C15 H15 119.6
C16 C15 C14 120.9(2)
C16 C15 H15 119.6
C19 C20 C29 109.3(2)
C21 C20 C19 108.5(2)
C21 C20 C29 111.1(2)
C21 C20 C28 110.3(2)
C28 C20 C19 109.4(2)
C28 C20 C29 108.2(2)
C4 C5 H5 104.9
C10 C5 C4 117.87(18)
C10 C5 H5 104.9
C6 C5 C4 112.77(19)
C6 C5 C10 110.3(2)
C6 C5 H5 104.9
C4 C24 H24A 109.5
C4 C24 H24B 109.5
C4 C24 H24C 109.5
H24A C24 H24B 109.5
H24A C24 H24C 109.5
H24B C24 H24C 109.5
C18 C19 C20 115.0(2)
C18 C19 H19A 108.5
C18 C19 H19B 108.5
C20 C19 H19A 108.5
C20 C19 H19B 108.5
H19A C19 H19B 107.5
C5 C6 H6A 109.2
C5 C6 H6B 109.2
H6A C6 H6B 107.9
C7 C6 C5 112.0(2)
C7 C6 H6A 109.2
C7 C6 H6B 109.2
C4 C23 H23A 109.5
C4 C23 H23B 109.5
C4 C23 H23C 109.5
H23A C23 H23B 109.5
H23A C23 H23C 109.5
H23B C23 H23C 109.5
C8 C7 C6 124.7(2)
C8 C7 H7 117.6
C6 C7 H7 117.6
C17 C22 H22A 108.9
C17 C22 H22B 108.9
C17 C22 C21 113.2(2)
H22A C22 H22B 107.8
C21 C22 H22A 108.9
C21 C22 H22B 108.9
C14 C27 H27A 109.5
C14 C27 H27B 109.5
C14 C27 H27C 109.5
H27A C27 H27B 109.5
H27A C27 H27C 109.5
H27B C27 H27C 109.5
C20 C29 H29A 109.5
C20 C29 H29B 109.5
C20 C29 H29C 109.5
H29A C29 H29B 109.5
H29A C29 H29C 109.5
H29B C29 H29C 109.5
C20 C21 C22 112.1(2)
C20 C21 H21A 109.2
C20 C21 H21B 109.2
C22 C21 H21A 109.2
C22 C21 H21B 109.2
H21A C21 H21B 107.9
C8 C26 H26A 109.5
C8 C26 H26B 109.5
C8 C26 H26C 109.5
H26A C26 H26B 109.5
H26A C26 H26C 109.5
H26B C26 H26C 109.5
C20 C28 H28A 109.5
C20 C28 H28B 109.5
C20 C28 H28C 109.5
H28A C28 H28B 109.5
H28A C28 H28C 109.5
H28B C28 H28C 109.5

loop_
_geom_bond_atom_site_label_1
_geom_bond_atom_site_label_2
_geom_bond_distance
O1 H1 0.8200
O1 C2 1.435(3)
O2 H2 0.8200
O2 C3 1.434(3)
C17 C18 1.406(4)
C17 C16 1.388(4)
C17 C22 1.517(3)
C4 C3 1.532(3)
C4 C5 1.561(3)
C4 C24 1.538(3)
C4 C23 1.544(3)
C2 H2A 0.9800
C2 C1 1.516(3)
C2 C3 1.508(3)
C10 C1 1.542(3)
C10 C9 1.564(3)
C10 C25 1.536(3)
C10 C5 1.559(3)
C18 C13 1.408(3)
C18 C19 1.523(3)
C13 C12 1.513(3)
C13 C14 1.403(3)
C12 H12A 0.9700
C12 H12B 0.9700
C12 C11 1.540(3)
C1 H1A 0.9700
C1 H1B 0.9700
C3 H3 0.9800
C14 C15 1.390(4)
C14 C27 1.515(3)
C11 H11A 0.9700
C11 H11B 0.9700
C11 C9 1.552(3)
C9 H9 0.9800
C9 C8 1.525(3)
C16 H16 0.9300
C16 C15 1.381(4)
C8 C7 1.323(4)
C8 C26 1.508(4)
C25 H25A 0.9600
C25 H25B 0.9600
C25 H25C 0.9600
C15 H15 0.9300
C20 C19 1.527(4)
C20 C29 1.536(4)
C20 C21 1.518(4)
C20 C28 1.522(4)
C5 H5 0.9800
C5 C6 1.527(3)
C24 H24A 0.9600
C24 H24B 0.9600
C24 H24C 0.9600
C19 H19A 0.9700
C19 H19B 0.9700
C6 H6A 0.9700
C6 H6B 0.9700
C6 C7 1.497(4)
C23 H23A 0.9600
C23 H23B 0.9600
C23 H23C 0.9600
C7 H7 0.9300
C22 H22A 0.9700
C22 H22B 0.9700
C22 C21 1.534(4)
C27 H27A 0.9600
C27 H27B 0.9600
C27 H27C 0.9600
C29 H29A 0.9600
C29 H29B 0.9600
C29 H29C 0.9600
C21 H21A 0.9700
C21 H21B 0.9700
C26 H26A 0.9600
C26 H26B 0.9600
C26 H26C 0.9600
C28 H28A 0.9600
C28 H28B 0.9600
C28 H28C 0.9600
